data_1528637
loop_
_publ_author_name
'Khalyavin, D.D.'
'Vieira, L.G.'
'Senos, A.M.R.'
'Argyriou, D.N.'
'Gomes, I.T.'
'Mantas, P.Q.'
'Ribeiro, J.L.'

_publ_section_title
;
 Structure and dielectric characterization of a new A-site deficient La5/3
 Mg Ta O6 perovskite
;
_journal_name_full 'Journal of Solid State Chemistry'
_journal_page_first 41
_journal_page_last 48
_journal_volume 180
_journal_year 2007
_chemical_formula_sum 'La1.667 Mg O6 Ta'
_chemical_name_systematic 'La1.667 Mg Ta O6'
_space_group_IT_number 12
_symmetry_space_group_name_Hall '-I 2y'
_symmetry_space_group_name_H-M 'I 1 2/m 1'
_cell_angle_alpha 90
_cell_angle_beta 90.04
_cell_angle_gamma 90
_cell_formula_units_Z 2
_cell_length_a 5.6304
_cell_length_b 5.6226
_cell_length_c 7.9434
_cell_volume 251.468
_citation_journal_id_ASTM JSSCBI
_cod_data_source_file Khalyavin_JSSCBI_2007_1213.cif
_cod_data_source_block La1.667Mg1O6Ta1
_cod_original_sg_symbol_Hall '-C 2y (x,y,-x+z)'
_cod_original_formula_sum 'La1.667 Mg1 O6 Ta1'
_cod_database_code 1528637

loop_
_symmetry_equiv_pos_as_xyz
x,y,z
-x,y,-z
-x,-y,-z
x,-y,z
x+1/2,y+1/2,z+1/2
-x+1/2,y+1/2,-z+1/2
-x+1/2,-y+1/2,-z+1/2
x+1/2,-y+1/2,z+1/2

loop_
_atom_site_label
_atom_site_type_symbol
_atom_site_fract_x
_atom_site_fract_y
_atom_site_fract_z
_atom_site_occupancy
_atom_site_U_iso_or_equiv
O2 O-2 0.2592 0.2561 -0.0362 1 0.0
Ta1 Ta+5 0.5 0.5 0 1 0.0
Mg1 Mg+2 0 0 0 1 0.0
O1 O-2 0.0705 0 0.2528 1 0.0
La1 La+3 0.5026 0 0.2533 0.83333 0.0
